data_1006160
loop_
_publ_author_name
'Schobinger-Papamantellos, P'
'Rodriguez-Carvajal, J'
'Buschow, K H J'

_publ_section_title
;
Magnetic order in the Tb Co6 Ge6 and Tb Co2 Ge2 compounds: a neutron
study
;
_journal_coden_ASTM JALCEU
_journal_name_full 'Journal of Alloys Compd.'
_journal_page_first 83
_journal_page_last 89
_journal_paper_doi 10.1016/S0925-8388(98)00556-8
_journal_volume 274
_journal_year 1998
_chemical_formula_structural 'Tb Co2 Ge2'
_chemical_formula_sum 'Co2 Ge2 Tb'
_chemical_name_systematic 'Terbium cobalt germanide (1/2/2)'
_space_group_IT_number 139
_symmetry_cell_setting tetragonal
_symmetry_Int_Tables_number 139
_symmetry_space_group_name_Hall '-I 4 2'
_symmetry_space_group_name_H-M 'I 4/m m m'
_cell_angle_alpha 90
_cell_angle_beta 90
_cell_angle_gamma 90
_cell_formula_units_Z 2
_cell_length_a 3.979(1)
_cell_length_b 3.979(1)
_cell_length_c 10.099(3)
_cell_volume 159.9
_refine_ls_R_factor_all 0.074
_cod_database_code 1006160

loop_
_symmetry_equiv_pos_as_xyz
x,y,z
-x,-y,z
-x,y,z
x,-y,z
-y,x,z
y,-x,z
y,x,z
-y,-x,z
-x,-y,-z
x,y,-z
x,-y,-z
-x,y,-z
y,-x,-z
-y,x,-z
-y,-x,-z
y,x,-z
1/2+x,1/2+y,1/2+z
1/2-x,1/2-y,1/2+z
1/2-x,1/2+y,1/2+z
1/2+x,1/2-y,1/2+z
1/2-y,1/2+x,1/2+z
1/2+y,1/2-x,1/2+z
1/2+y,1/2+x,1/2+z
1/2-y,1/2-x,1/2+z
1/2-x,1/2-y,1/2-z
1/2+x,1/2+y,1/2-z
1/2+x,1/2-y,1/2-z
1/2-x,1/2+y,1/2-z
1/2+y,1/2-x,1/2-z
1/2-y,1/2+x,1/2-z
1/2-y,1/2-x,1/2-z
1/2+y,1/2+x,1/2-z

loop_
_atom_site_label
_atom_site_type_symbol
_atom_site_symmetry_multiplicity
_atom_site_Wyckoff_symbol
_atom_site_fract_x
_atom_site_fract_y
_atom_site_fract_z
_atom_site_occupancy
_atom_site_attached_hydrogens
_atom_site_calc_flag
Tb1 Tb0 2 a 0. 0. 0. 1. 0 d
Ge1 Ge0 4 e 0. 0. 0.3725(2) 1. 0 d
Co1 Co0 4 d 0. 0.5 0.25 1. 0 d

loop_
_atom_type_symbol
_atom_type_oxidation_number
Tb0 0.000
Ge0 0.000
Co0 0.000
